data_7160949
loop_
_publ_author_name
'Gyasi, Yusif I.'
'Nyalata, Satyanarayana'
'Pa, Sophea'
'Gunasekera, Disni'
'Vulupala, Veerabhadra R.'
'Mallampudi, Nagarjun R.'
'Ramidi, Gopal R.'
'Xu, Shiqing'

_publ_section_title
;
 Regioselective multicomponent synthesis of &#x3b1;-boryl ureas: discovery
 of a potent main protease inhibitor.
;
_journal_issue 5
_journal_name_full 'Organic &amp; biomolecular chemistry'
_journal_page_first 1033
_journal_page_last 1041
_journal_paper_doi 10.1039/d5ob01846c
_journal_volume 24
_journal_year 2026
_chemical_formula_moiety 'C23 H31 B N2 O3, H2 O'
_chemical_formula_sum 'C23 H33 B N2 O4'
_chemical_formula_weight 412.32
_space_group_crystal_system monoclinic
_space_group_IT_number 14
_space_group_name_Hall '-P 2ybc'
_space_group_name_H-M_alt 'P 1 21/c 1'
_atom_sites_solution_hydrogens mixed
_atom_sites_solution_primary dual
_audit_block_doi 10.5517/ccdc.csd.cc2p3khw
_audit_creation_date 2025-04-03
_audit_creation_method
;
Olex2 1.5
(compiled 2023.08.24 svn.re1ec1418 for OlexSys, GUI svn.r6817)
;
_audit_update_record
;
2025-07-25 deposited with the CCDC.	2025-12-29 downloaded from the CCDC.
;
_cell_angle_alpha 90
_cell_angle_beta 97.027(4)
_cell_angle_gamma 90
_cell_formula_units_Z 4
_cell_length_a 7.2002(3)
_cell_length_b 14.5736(8)
_cell_length_c 21.7237(10)
_cell_measurement_reflns_used 6512
_cell_measurement_temperature 99.9(4)
_cell_measurement_theta_max 77.6290
_cell_measurement_theta_min 3.5540
_cell_volume 2262.41(19)
_computing_cell_refinement 'CrysAlisPro 1.171.43.143a (Rigaku OD, 2024)'
_computing_data_collection 'CrysAlisPro system (CCD 43.142a 64-bit (release 17-10-2024))'
_computing_data_reduction 'CrysAlisPro 1.171.43.143a (Rigaku OD, 2024)'
_computing_molecular_graphics 'Olex2 1.5 (Dolomanov et al., 2009)'
_computing_publication_material 'Olex2 1.5 (Dolomanov et al., 2009)'
_computing_structure_refinement 'SHELXL 2019/1 (Sheldrick, 2015)'
_computing_structure_solution 'SHELXT  (Sheldrick, 2015)'
_diffrn_ambient_environment N~2~
_diffrn_ambient_temperature 99.9(4)
_diffrn_detector 'Hybrid Pixel Array Detector'
_diffrn_detector_area_resol_mean 10.0000
_diffrn_detector_type HyPix
_diffrn_measured_fraction_theta_full 0.995
_diffrn_measured_fraction_theta_max 0.981
_diffrn_measurement_details
;
List of Runs (angles in degrees, time in seconds):

  # Type    Start    End  Width  t~exp~   \w     \q     \k     \f   Frames
#--------------------------------------------------------------------------
  1  \w   -120.00 -62.00   0.50    8.96    --  -47.48-142.00  72.00  116
  2  \w   -118.00 -71.00   0.50    8.96    --  -47.48-129.00-116.00   94
  3  \w    -89.00 -15.00   0.50    8.96    --  -47.48 129.00 -42.00  148
  4  \w     44.00 105.00   0.50    8.96    --   47.48-142.00  72.00  122
  5  \w     37.00  96.00   0.50    8.96    --   47.48-129.00-116.00  118
  6  \w   -155.00 -62.00   0.50   35.85    --  -91.75-142.00  72.00  186
  7  \w    -88.00 -21.00   0.50   35.85    --  -91.75 129.00 -42.00  134
  8  \w     79.00 113.00   0.50   35.85    --  113.25-129.00-116.00   68
  9  \w    104.00 133.00   0.50   35.85    --  113.25 129.00 -42.00   58
 10  \w     92.00 124.00   0.50   35.85    --  113.25-142.00  72.00   64
 11  \w     47.00  86.00   0.50   35.85    --  113.25-142.00  72.00   78
 12  \w    -12.00  27.00   0.50    8.96    --  -47.48  19.00  60.00   78
 13  \w    -12.00  28.00   0.50    8.96    --  -47.48  19.00 150.00   80
 14  \w    -27.00  10.00   0.50    8.96    --   47.48 -19.00-180.00   74
 15  \w   -158.00-108.00   0.50   35.85    --  -91.75 -61.00   0.00  100
 16  \w    -46.00 -21.00   0.50   35.85    --  -91.75  45.00 120.00   50
 17  \w    -49.00 -20.00   0.50   35.85    --  -91.75  45.00-180.00   58
 18  \w     42.00 106.00   0.50   35.85    --  113.25 -95.00  90.00  128
 19  \w    101.00 173.00   0.50   35.85    --  113.25  15.00  90.00  144
 20  \w     42.00  74.00   0.50   35.85    --  113.25 -61.00 150.00   64
 21  \w     42.00  74.00   0.50   35.85    --  113.25 -61.00 -60.00   64
 22  \w    147.00 178.00   0.50   35.85    --  113.25  30.00  60.00   62
 23  \w    101.00 126.00   0.50   35.85    --  113.25  30.00  60.00   50
 24  \w     42.00 136.00   0.50   35.85    --  113.25 -77.00-120.00  188
 25  \w    104.00 129.00   0.50   35.85    --  113.25 142.00 128.00   50
;
_diffrn_measurement_device 'four-circle diffractometer'
_diffrn_measurement_device_type 'XtaLAB Synergy, Dualflex, HyPix'
_diffrn_measurement_method '\w scans'
_diffrn_orient_matrix_type 'CrysAlisPro convention (1999,Acta A55,543-557)'
_diffrn_orient_matrix_UB_11 0.0004475000
_diffrn_orient_matrix_UB_12 0.0192461000
_diffrn_orient_matrix_UB_13 0.0697668000
_diffrn_orient_matrix_UB_21 -0.0104024000
_diffrn_orient_matrix_UB_22 -0.1037952000
_diffrn_orient_matrix_UB_23 0.0124990000
_diffrn_orient_matrix_UB_31 0.2152269000
_diffrn_orient_matrix_UB_32 -0.0049604000
_diffrn_orient_matrix_UB_33 0.0089353000
_diffrn_radiation_monochromator mirror
_diffrn_radiation_probe x-ray
_diffrn_radiation_type 'Cu K\a'
_diffrn_radiation_wavelength 1.54184
_diffrn_reflns_av_unetI/netI 0.0181
_diffrn_reflns_Laue_measured_fraction_full 0.995
_diffrn_reflns_Laue_measured_fraction_max 0.981
_diffrn_reflns_limit_h_max 8
_diffrn_reflns_limit_h_min -4
_diffrn_reflns_limit_k_max 18
_diffrn_reflns_limit_k_min -18
_diffrn_reflns_limit_l_max 26
_diffrn_reflns_limit_l_min -27
_diffrn_reflns_number 5286
_diffrn_reflns_point_group_measured_fraction_full 0.995
_diffrn_reflns_point_group_measured_fraction_max 0.981
_diffrn_reflns_theta_full 67.684
_diffrn_reflns_theta_max 74.479
_diffrn_reflns_theta_min 3.661
_diffrn_source 'micro-focus sealed X-ray tube'
_diffrn_source_current '1 mA'
_diffrn_source_type 'PhotonJet (Cu) X-ray Source'
_diffrn_source_voltage '50 kV'
_exptl_absorpt_coefficient_mu 0.653
_exptl_absorpt_correction_T_max 1.00000
_exptl_absorpt_correction_T_min 0.43071
_exptl_absorpt_correction_type multi-scan
_exptl_absorpt_process_details
;
CrysAlisPro 1.171.43.143a (Rigaku Oxford Diffraction, 2024)
Empirical absorption correction using spherical harmonics,
implemented in SCALE3 ABSPACK scaling algorithm.
;
_exptl_crystal_colour colourless
_exptl_crystal_colour_primary colourless
_exptl_crystal_density_diffrn 1.211
_exptl_crystal_description needle
_exptl_crystal_F_000 888
_exptl_crystal_size_max 0.48
_exptl_crystal_size_mid 0.024
_exptl_crystal_size_min 0.013
_refine_diff_density_max 0.246
_refine_diff_density_min -0.254
_refine_diff_density_rms 0.049
_refine_ls_extinction_method none
_refine_ls_goodness_of_fit_ref 1.065
_refine_ls_hydrogen_treatment constr
_refine_ls_matrix_type full
_refine_ls_number_parameters 279
_refine_ls_number_reflns 5286
_refine_ls_number_restraints 0
_refine_ls_restrained_S_all 1.065
_refine_ls_R_factor_all 0.0521
_refine_ls_R_factor_gt 0.0456
_refine_ls_shift/su_max 0.000
_refine_ls_shift/su_mean 0.000
_refine_ls_structure_factor_coef Fsqd
_refine_ls_weighting_details 'w=1/[\s^2^(Fo^2^)+(0.0631P)^2^+0.9677P] where P=(Fo^2^+2Fc^2^)/3'
_refine_ls_weighting_scheme calc
_refine_ls_wR_factor_gt 0.1144
_refine_ls_wR_factor_ref 0.1221
_reflns_Friedel_coverage 0.000
_reflns_number_gt 4694
_reflns_number_total 5286
_reflns_threshold_expression 'I > 2\s(I)'
_twin_special_details
;
Component 2 rotated by -179.9752\% 
around [0.94 0.00 -0.34] (reciprocal) or [1.00 0.00 -0.00] (direct)
;
_cod_data_source_file d5ob01846c2.cif
_cod_data_source_block sx_nsa195_twin1_hklf4
_cod_database_code 7160949
_shelx_shelxl_version_number 2019/1
_chemical_oxdiff_formula C23H31N2BO3
_shelx_space_group_comment
;
The symmetry employed for this shelxl refinement is uniquely defined
by the following loop, which should always be used as a source of
symmetry information in preference to the above space-group names.
They are only intended as comments.
;
_shelx_estimated_absorpt_t_max 0.992
_shelx_estimated_absorpt_t_min 0.745
_olex2_refinement_description
;
1. Twinned data refinement
 Scales: 0.7537(13)
 0.2463(13)
2. Fixed Uiso
 At 1.2 times of:
  All C(H) groups, All C(H,H) groups, All N(H,H) groups
 At 1.5 times of:
  All C(H,H,H) groups, All O(H,H) groups
3.a Free rotating group:
 O4(H4D,H4E)
3.b Ternary CH refined with riding coordinates:
 C8(H8)
3.c Secondary CH2 refined with riding coordinates:
 C9(H9A,H9B), C10(H10A,H10B), C17(H17A,H17B)
3.d Aromatic/amide H refined with riding coordinates:
 C12(H12), C13(H13), C14(H14), C15(H15), C16(H16), C19(H19), C20(H20),
 C21(H21), C22(H22), C23(H23)
3.e X=CH2 refined with riding coordinates:
 N2(H2A,H2B)
3.f Idealised Me refined as rotating group:
 C3(H3A,H3B,H3C), C4(H4A,H4B,H4C), C5(H5A,H5B,H5C), C6(H6A,H6B,H6C)
;
_olex2_exptl_crystal_mounting_method 'The crystal was mounted on a MITIGEN holder'
_olex2_submission_original_sample_id SXB_SN_250402_Sc_A195
_olex2_submission_special_instructions 'No special instructions were received'
_oxdiff_exptl_absorpt_empirical_details
;
Empirical correction (ABSPACK) includes:
- Absorption correction using spherical harmonics
- Frame scaling
- Detector area scaling
;
_oxdiff_exptl_absorpt_empirical_full_max 1.637
_oxdiff_exptl_absorpt_empirical_full_min 0.459
_oxdiff_twin_integration_method simultaneous
_oxdiff_twin_items 2

loop_
_space_group_symop_operation_xyz
'x, y, z'
'-x, y+1/2, -z+1/2'
'-x, -y, -z'
'x, -y-1/2, z-1/2'

loop_
_atom_site_label
_atom_site_type_symbol
_atom_site_fract_x
_atom_site_fract_y
_atom_site_fract_z
_atom_site_U_iso_or_equiv
_atom_site_adp_type
_atom_site_occupancy
_atom_site_site_symmetry_order
_atom_site_calc_flag
_atom_site_refinement_flags_posn
_atom_site_refinement_flags_adp
_atom_site_refinement_flags_occupancy
_atom_site_disorder_assembly
_atom_site_disorder_group
O1 O 0.69738(18) 0.37853(8) 0.45750(5) 0.0250(3) Uani 1 1 d . . . . .
O2 O 0.83949(18) 0.22677(9) 0.46841(6) 0.0261(3) Uani 1 1 d . . . . .
O3 O 0.51603(17) 0.23402(8) 0.45364(5) 0.0228(3) Uani 1 1 d . . . . .
N1 N 0.7103(2) 0.40460(10) 0.55879(6) 0.0221(3) Uani 1 1 d . . . . .
N2 N 0.7482(2) 0.52493(10) 0.48881(7) 0.0268(3) Uani 1 1 d . . . . .
H2A H 0.750973 0.541835 0.450044 0.032 Uiso 1 1 calc R U . . .
H2B H 0.763950 0.565969 0.518706 0.032 Uiso 1 1 calc R U . . .
C1 C 0.7720(3) 0.14689(13) 0.43344(9) 0.0258(4) Uani 1 1 d . . . . .
C2 C 0.5741(3) 0.17758(13) 0.40463(8) 0.0244(4) Uani 1 1 d . . . . .
C3 C 0.7645(3) 0.06682(13) 0.47860(9) 0.0306(4) Uani 1 1 d . . . . .
H3A H 0.887495 0.058932 0.502829 0.046 Uiso 1 1 calc R U . . .
H3B H 0.730257 0.010520 0.455261 0.046 Uiso 1 1 calc R U . . .
H3C H 0.670949 0.079705 0.506634 0.046 Uiso 1 1 calc R U . . .
C4 C 0.9055(3) 0.12316(16) 0.38653(10) 0.0352(5) Uani 1 1 d . . . . .
H4A H 0.926200 0.177643 0.361824 0.053 Uiso 1 1 calc R U . . .
H4B H 0.850964 0.074216 0.359116 0.053 Uiso 1 1 calc R U . . .
H4C H 1.025077 0.102368 0.408481 0.053 Uiso 1 1 calc R U . . .
C5 C 0.4353(3) 0.10009(14) 0.39062(9) 0.0301(4) Uani 1 1 d . . . . .
H5A H 0.411383 0.070783 0.429481 0.045 Uiso 1 1 calc R U . . .
H5B H 0.486853 0.054751 0.364022 0.045 Uiso 1 1 calc R U . . .
H5C H 0.317953 0.124557 0.369293 0.045 Uiso 1 1 calc R U . . .
C6 C 0.5793(3) 0.23739(14) 0.34683(9) 0.0335(4) Uani 1 1 d . . . . .
H6A H 0.458310 0.268079 0.336699 0.050 Uiso 1 1 calc R U . . .
H6B H 0.604702 0.198760 0.311888 0.050 Uiso 1 1 calc R U . . .
H6C H 0.678197 0.283569 0.354935 0.050 Uiso 1 1 calc R U . . .
C7 C 0.7202(2) 0.43770(12) 0.50216(8) 0.0223(3) Uani 1 1 d . . . . .
C8 C 0.6785(3) 0.30422(12) 0.55826(8) 0.0229(4) Uani 1 1 d . . . . .
H8 H 0.789065 0.274260 0.582546 0.027 Uiso 1 1 calc R U . . .
C9 C 0.5035(3) 0.28007(12) 0.58877(8) 0.0255(4) Uani 1 1 d . . . . .
H9A H 0.515104 0.306938 0.630917 0.031 Uiso 1 1 calc R U . . .
H9B H 0.392348 0.307660 0.564321 0.031 Uiso 1 1 calc R U . . .
C10 C 0.4745(3) 0.17638(14) 0.59330(10) 0.0317(4) Uani 1 1 d . . . . .
H10A H 0.432807 0.151926 0.551362 0.038 Uiso 1 1 calc R U . . .
H10B H 0.595636 0.147137 0.608374 0.038 Uiso 1 1 calc R U . . .
C11 C 0.3329(3) 0.15067(12) 0.63595(9) 0.0260(4) Uani 1 1 d . . . . .
C12 C 0.3886(3) 0.12679(15) 0.69748(10) 0.0356(5) Uani 1 1 d . . . . .
H12 H 0.517727 0.127584 0.713115 0.043 Uiso 1 1 calc R U . . .
C13 C 0.2577(4) 0.10184(16) 0.73621(10) 0.0409(5) Uani 1 1 d . . . . .
H13 H 0.297603 0.086163 0.778188 0.049 Uiso 1 1 calc R U . . .
C14 C 0.0702(3) 0.09964(15) 0.71420(10) 0.0397(5) Uani 1 1 d . . . . .
H14 H -0.019339 0.081947 0.740631 0.048 Uiso 1 1 calc R U . . .
C15 C 0.0136(3) 0.12351(15) 0.65309(11) 0.0378(5) Uani 1 1 d . . . . .
H15 H -0.115536 0.122136 0.637452 0.045 Uiso 1 1 calc R U . . .
C16 C 0.1445(3) 0.14942(13) 0.61463(9) 0.0293(4) Uani 1 1 d . . . . .
H16 H 0.103866 0.166555 0.572966 0.035 Uiso 1 1 calc R U . . .
C17 C 0.7381(3) 0.45989(12) 0.61566(8) 0.0244(4) Uani 1 1 d . . . . .
H17A H 0.643094 0.442329 0.642825 0.029 Uiso 1 1 calc R U . . .
H17B H 0.718844 0.525434 0.604712 0.029 Uiso 1 1 calc R U . . .
C18 C 0.9308(3) 0.44782(12) 0.65087(8) 0.0241(4) Uani 1 1 d . . . . .
C19 C 1.0725(3) 0.51037(13) 0.64340(8) 0.0248(4) Uani 1 1 d . . . . .
H19 H 1.046920 0.561347 0.616439 0.030 Uiso 1 1 calc R U . . .
C20 C 1.2507(3) 0.49915(14) 0.67488(8) 0.0292(4) Uani 1 1 d . . . . .
H20 H 1.346492 0.542132 0.669375 0.035 Uiso 1 1 calc R U . . .
C21 C 1.2884(3) 0.42506(15) 0.71434(9) 0.0318(4) Uani 1 1 d . . . . .
H21 H 1.410234 0.417060 0.735915 0.038 Uiso 1 1 calc R U . . .
C22 C 1.1481(3) 0.36256(15) 0.72233(9) 0.0359(5) Uani 1 1 d . . . . .
H22 H 1.174173 0.311719 0.749385 0.043 Uiso 1 1 calc R U . . .
C23 C 0.9705(3) 0.37397(14) 0.69106(9) 0.0314(4) Uani 1 1 d . . . . .
H23 H 0.874815 0.331151 0.697032 0.038 Uiso 1 1 calc R U . . .
B1 B 0.6800(3) 0.27854(13) 0.48433(9) 0.0219(4) Uani 1 1 d . . . . .
O4 O 0.83301(19) 0.68150(9) 0.55983(6) 0.0298(3) Uani 1 1 d G . . . .
H4D H 0.924282 0.716410 0.551137 0.045 Uiso 1 1 d G U . . .
H4E H 0.734592 0.716540 0.554239 0.045 Uiso 1 1 d G U . . .

loop_
_atom_site_aniso_label
_atom_site_aniso_U_11
_atom_site_aniso_U_22
_atom_site_aniso_U_33
_atom_site_aniso_U_23
_atom_site_aniso_U_13
_atom_site_aniso_U_12
O1 0.0374(7) 0.0180(6) 0.0198(6) -0.0020(5) 0.0043(5) -0.0020(5)
O2 0.0267(6) 0.0221(6) 0.0292(6) -0.0082(5) 0.0024(5) -0.0006(5)
O3 0.0257(6) 0.0209(6) 0.0221(6) -0.0037(5) 0.0035(5) 0.0013(5)
N1 0.0289(7) 0.0179(7) 0.0194(7) -0.0015(5) 0.0025(6) -0.0011(6)
N2 0.0400(9) 0.0193(7) 0.0215(7) 0.0000(6) 0.0051(6) -0.0018(7)
C1 0.0275(9) 0.0223(9) 0.0275(9) -0.0074(7) 0.0023(7) -0.0001(7)
C2 0.0286(9) 0.0212(8) 0.0233(8) -0.0052(7) 0.0029(7) -0.0003(7)
C3 0.0341(10) 0.0228(9) 0.0338(10) -0.0025(8) -0.0008(8) 0.0048(8)
C4 0.0313(10) 0.0363(11) 0.0394(11) -0.0122(9) 0.0102(8) -0.0004(9)
C5 0.0297(10) 0.0299(10) 0.0296(9) -0.0061(8) 0.0002(8) -0.0044(8)
C6 0.0460(12) 0.0313(10) 0.0227(9) 0.0000(8) 0.0030(8) -0.0017(9)
C7 0.0239(8) 0.0212(8) 0.0214(8) -0.0012(7) 0.0019(6) 0.0006(7)
C8 0.0289(9) 0.0165(8) 0.0227(8) 0.0005(6) 0.0007(7) 0.0007(7)
C9 0.0302(9) 0.0219(9) 0.0247(9) -0.0009(7) 0.0042(7) -0.0003(7)
C10 0.0337(10) 0.0232(9) 0.0397(11) 0.0041(8) 0.0110(8) 0.0012(8)
C11 0.0318(10) 0.0172(8) 0.0287(9) 0.0015(7) 0.0032(7) 0.0003(7)
C12 0.0369(11) 0.0328(10) 0.0345(10) 0.0091(8) -0.0060(8) -0.0089(9)
C13 0.0592(14) 0.0381(12) 0.0242(9) 0.0091(8) 0.0002(9) -0.0086(11)
C14 0.0500(13) 0.0318(11) 0.0413(11) 0.0060(9) 0.0216(10) -0.0015(10)
C15 0.0294(10) 0.0337(11) 0.0502(13) 0.0095(10) 0.0045(9) 0.0012(9)
C16 0.0359(10) 0.0248(9) 0.0264(9) 0.0036(7) 0.0011(8) 0.0017(8)
C17 0.0319(9) 0.0196(8) 0.0223(8) -0.0040(7) 0.0055(7) -0.0023(7)
C18 0.0328(9) 0.0234(9) 0.0166(8) -0.0045(6) 0.0047(7) 0.0008(8)
C19 0.0307(9) 0.0246(9) 0.0195(8) 0.0010(7) 0.0051(7) 0.0013(8)
C20 0.0318(10) 0.0322(10) 0.0243(9) -0.0023(7) 0.0063(7) -0.0013(8)
C21 0.0338(10) 0.0366(11) 0.0236(9) -0.0029(8) -0.0012(8) 0.0044(9)
C22 0.0489(12) 0.0306(10) 0.0266(10) 0.0037(8) -0.0027(8) 0.0025(9)
C23 0.0435(11) 0.0249(9) 0.0250(9) 0.0007(7) 0.0017(8) -0.0054(9)
B1 0.0251(10) 0.0177(9) 0.0225(9) 0.0015(7) 0.0014(7) 0.0001(8)
O4 0.0282(7) 0.0214(6) 0.0391(7) -0.0010(6) 0.0016(6) 0.0017(6)

loop_
_atom_type_symbol
_atom_type_description
_atom_type_scat_dispersion_real
_atom_type_scat_dispersion_imag
_atom_type_scat_source
C C 0.0181 0.0091 'International Tables Vol C Tables 4.2.6.8 and 6.1.1.4'
H H 0.0000 0.0000 'International Tables Vol C Tables 4.2.6.8 and 6.1.1.4'
B B 0.0090 0.0039 'International Tables Vol C Tables 4.2.6.8 and 6.1.1.4'
N N 0.0311 0.0180 'International Tables Vol C Tables 4.2.6.8 and 6.1.1.4'
O O 0.0492 0.0322 'International Tables Vol C Tables 4.2.6.8 and 6.1.1.4'

loop_
_geom_angle_atom_site_label_1
_geom_angle_atom_site_label_2
_geom_angle_atom_site_label_3
_geom_angle
_geom_angle_site_symmetry_1
_geom_angle_site_symmetry_3
_geom_angle_publ_flag
C7 O1 B1 110.29(13) . . ?
C1 O2 B1 108.67(14) . . ?
B1 O3 C2 107.65(13) . . ?
C7 N1 C8 112.12(14) . . ?
C7 N1 C17 124.16(15) . . ?
C17 N1 C8 123.63(14) . . ?
H2A N2 H2B 120.0 . . ?
C7 N2 H2A 120.0 . . ?
C7 N2 H2B 120.0 . . ?
O2 C1 C2 102.33(14) . . ?
O2 C1 C3 108.32(15) . . ?
O2 C1 C4 109.66(15) . . ?
C3 C1 C2 112.09(16) . . ?
C4 C1 C2 114.78(16) . . ?
C4 C1 C3 109.30(16) . . ?
O3 C2 C1 101.59(13) . . ?
O3 C2 C5 109.20(15) . . ?
O3 C2 C6 108.52(15) . . ?
C5 C2 C1 114.66(16) . . ?
C5 C2 C6 109.95(15) . . ?
C6 C2 C1 112.42(16) . . ?
C1 C3 H3A 109.5 . . ?
C1 C3 H3B 109.5 . . ?
C1 C3 H3C 109.5 . . ?
H3A C3 H3B 109.5 . . ?
H3A C3 H3C 109.5 . . ?
H3B C3 H3C 109.5 . . ?
C1 C4 H4A 109.5 . . ?
C1 C4 H4B 109.5 . . ?
C1 C4 H4C 109.5 . . ?
H4A C4 H4B 109.5 . . ?
H4A C4 H4C 109.5 . . ?
H4B C4 H4C 109.5 . . ?
C2 C5 H5A 109.5 . . ?
C2 C5 H5B 109.5 . . ?
C2 C5 H5C 109.5 . . ?
H5A C5 H5B 109.5 . . ?
H5A C5 H5C 109.5 . . ?
H5B C5 H5C 109.5 . . ?
C2 C6 H6A 109.5 . . ?
C2 C6 H6B 109.5 . . ?
C2 C6 H6C 109.5 . . ?
H6A C6 H6B 109.5 . . ?
H6A C6 H6C 109.5 . . ?
H6B C6 H6C 109.5 . . ?
O1 C7 N1 115.79(16) . . ?
O1 C7 N2 118.98(16) . . ?
N2 C7 N1 125.22(16) . . ?
N1 C8 H8 108.4 . . ?
N1 C8 C9 110.96(14) . . ?
N1 C8 B1 102.25(13) . . ?
C9 C8 H8 108.4 . . ?
C9 C8 B1 118.14(15) . . ?
B1 C8 H8 108.4 . . ?
C8 C9 H9A 109.1 . . ?
C8 C9 H9B 109.1 . . ?
H9A C9 H9B 107.9 . . ?
C10 C9 C8 112.34(15) . . ?
C10 C9 H9A 109.1 . . ?
C10 C9 H9B 109.1 . . ?
C9 C10 H10A 108.9 . . ?
C9 C10 H10B 108.9 . . ?
H10A C10 H10B 107.8 . . ?
C11 C10 C9 113.15(16) . . ?
C11 C10 H10A 108.9 . . ?
C11 C10 H10B 108.9 . . ?
C12 C11 C10 121.03(18) . . ?
C16 C11 C10 120.57(17) . . ?
C16 C11 C12 118.39(19) . . ?
C11 C12 H12 119.7 . . ?
C13 C12 C11 120.7(2) . . ?
C13 C12 H12 119.7 . . ?
C12 C13 H13 119.8 . . ?
C14 C13 C12 120.41(19) . . ?
C14 C13 H13 119.8 . . ?
C13 C14 H14 120.4 . . ?
C13 C14 C15 119.3(2) . . ?
C15 C14 H14 120.4 . . ?
C14 C15 H15 119.9 . . ?
C14 C15 C16 120.3(2) . . ?
C16 C15 H15 119.9 . . ?
C11 C16 C15 120.98(18) . . ?
C11 C16 H16 119.5 . . ?
C15 C16 H16 119.5 . . ?
N1 C17 H17A 109.1 . . ?
N1 C17 H17B 109.1 . . ?
N1 C17 C18 112.60(15) . . ?
H17A C17 H17B 107.8 . . ?
C18 C17 H17A 109.1 . . ?
C18 C17 H17B 109.1 . . ?
C19 C18 C17 120.38(16) . . ?
C19 C18 C23 118.78(18) . . ?
C23 C18 C17 120.84(17) . . ?
C18 C19 H19 119.6 . . ?
C20 C19 C18 120.80(17) . . ?
C20 C19 H19 119.6 . . ?
C19 C20 H20 120.1 . . ?
C21 C20 C19 119.75(19) . . ?
C21 C20 H20 120.1 . . ?
C20 C21 H21 120.0 . . ?
C20 C21 C22 119.96(19) . . ?
C22 C21 H21 120.0 . . ?
C21 C22 H22 119.9 . . ?
C23 C22 C21 120.23(19) . . ?
C23 C22 H22 119.9 . . ?
C18 C23 H23 119.8 . . ?
C22 C23 C18 120.48(19) . . ?
C22 C23 H23 119.8 . . ?
O1 B1 C8 99.22(13) . . ?
O2 B1 O1 106.90(14) . . ?
O2 B1 C8 116.71(15) . . ?
O3 B1 O1 110.05(14) . . ?
O3 B1 O2 106.48(14) . . ?
O3 B1 C8 116.82(15) . . ?
H4D O4 H4E 104.5 . . ?

loop_
_geom_bond_atom_site_label_1
_geom_bond_atom_site_label_2
_geom_bond_distance
_geom_bond_site_symmetry_2
_geom_bond_publ_flag
O1 C7 1.293(2) . ?
O1 B1 1.580(2) . ?
O2 C1 1.442(2) . ?
O2 B1 1.451(2) . ?
O3 C2 1.447(2) . ?
O3 B1 1.437(2) . ?
N1 C7 1.332(2) . ?
N1 C8 1.481(2) . ?
N1 C17 1.468(2) . ?
N2 H2A 0.8800 . ?
N2 H2B 0.8800 . ?
N2 C7 1.325(2) . ?
C1 C2 1.551(3) . ?
C1 C3 1.530(3) . ?
C1 C4 1.523(3) . ?
C2 C5 1.514(3) . ?
C2 C6 1.533(3) . ?
C3 H3A 0.9800 . ?
C3 H3B 0.9800 . ?
C3 H3C 0.9800 . ?
C4 H4A 0.9800 . ?
C4 H4B 0.9800 . ?
C4 H4C 0.9800 . ?
C5 H5A 0.9800 . ?
C5 H5B 0.9800 . ?
C5 H5C 0.9800 . ?
C6 H6A 0.9800 . ?
C6 H6B 0.9800 . ?
C6 H6C 0.9800 . ?
C8 H8 1.0000 . ?
C8 C9 1.535(3) . ?
C8 B1 1.650(3) . ?
C9 H9A 0.9900 . ?
C9 H9B 0.9900 . ?
C9 C10 1.530(3) . ?
C10 H10A 0.9900 . ?
C10 H10B 0.9900 . ?
C10 C11 1.507(3) . ?
C11 C12 1.392(3) . ?
C11 C16 1.378(3) . ?
C12 H12 0.9500 . ?
C12 C13 1.387(3) . ?
C13 H13 0.9500 . ?
C13 C14 1.376(3) . ?
C14 H14 0.9500 . ?
C14 C15 1.385(3) . ?
C15 H15 0.9500 . ?
C15 C16 1.387(3) . ?
C16 H16 0.9500 . ?
C17 H17A 0.9900 . ?
C17 H17B 0.9900 . ?
C17 C18 1.510(3) . ?
C18 C19 1.393(3) . ?
C18 C23 1.393(3) . ?
C19 H19 0.9500 . ?
C19 C20 1.388(3) . ?
C20 H20 0.9500 . ?
C20 C21 1.385(3) . ?
C21 H21 0.9500 . ?
C21 C22 1.387(3) . ?
C22 H22 0.9500 . ?
C22 C23 1.383(3) . ?
C23 H23 0.9500 . ?
O4 H4D 0.8699 . ?
O4 H4E 0.8699 . ?

loop_
_geom_hbond_atom_site_label_D
_geom_hbond_atom_site_label_H
_geom_hbond_atom_site_label_A
_geom_hbond_distance_DH
_geom_hbond_distance_HA
_geom_hbond_distance_DA
_geom_hbond_angle_DHA
_geom_hbond_site_symmetry_A
_geom_hbond_publ_flag
N2 H2B O4 0.88 1.94 2.780(2) 158.7 . yes
O4 H4D O2 0.87 1.98 2.8421(19) 168.8 3_766 yes
O4 H4E O3 0.87 1.93 2.7817(18) 165.4 3_666 yes

loop_
_geom_torsion_atom_site_label_1
_geom_torsion_atom_site_label_2
_geom_torsion_atom_site_label_3
_geom_torsion_atom_site_label_4
_geom_torsion
_geom_torsion_site_symmetry_1
_geom_torsion_site_symmetry_2
_geom_torsion_site_symmetry_3
_geom_torsion_site_symmetry_4
_geom_torsion_publ_flag
O2 C1 C2 O3 -35.34(16) . . . . ?
O2 C1 C2 C5 -152.97(15) . . . . ?
O2 C1 C2 C6 80.47(17) . . . . ?
N1 C8 C9 C10 -175.81(15) . . . . ?
N1 C8 B1 O1 -4.60(16) . . . . ?
N1 C8 B1 O2 109.68(16) . . . . ?
N1 C8 B1 O3 -122.72(16) . . . . ?
N1 C17 C18 C19 96.73(19) . . . . ?
N1 C17 C18 C23 -83.0(2) . . . . ?
C1 O2 B1 O1 -123.04(14) . . . . ?
C1 O2 B1 O3 -5.42(18) . . . . ?
C1 O2 B1 C8 127.07(16) . . . . ?
C2 O3 B1 O1 96.78(16) . . . . ?
C2 O3 B1 O2 -18.73(18) . . . . ?
C2 O3 B1 C8 -151.16(15) . . . . ?
C3 C1 C2 O3 80.50(17) . . . . ?
C3 C1 C2 C5 -37.1(2) . . . . ?
C3 C1 C2 C6 -163.69(15) . . . . ?
C4 C1 C2 O3 -154.04(16) . . . . ?
C4 C1 C2 C5 88.3(2) . . . . ?
C4 C1 C2 C6 -38.2(2) . . . . ?
C7 O1 B1 O2 -115.97(15) . . . . ?
C7 O1 B1 O3 128.79(16) . . . . ?
C7 O1 B1 C8 5.71(18) . . . . ?
C7 N1 C8 C9 -124.27(16) . . . . ?
C7 N1 C8 B1 2.59(19) . . . . ?
C7 N1 C17 C18 -100.9(2) . . . . ?
C8 N1 C7 O1 1.3(2) . . . . ?
C8 N1 C7 N2 -179.83(17) . . . . ?
C8 N1 C17 C18 75.5(2) . . . . ?
C8 C9 C10 C11 166.34(16) . . . . ?
C9 C8 B1 O1 117.48(15) . . . . ?
C9 C8 B1 O2 -128.23(17) . . . . ?
C9 C8 B1 O3 -0.6(2) . . . . ?
C9 C10 C11 C12 -95.9(2) . . . . ?
C9 C10 C11 C16 84.8(2) . . . . ?
C10 C11 C12 C13 -179.0(2) . . . . ?
C10 C11 C16 C15 178.29(18) . . . . ?
C11 C12 C13 C14 0.5(4) . . . . ?
C12 C11 C16 C15 -1.1(3) . . . . ?
C12 C13 C14 C15 -0.6(4) . . . . ?
C13 C14 C15 C16 -0.1(3) . . . . ?
C14 C15 C16 C11 1.0(3) . . . . ?
C16 C11 C12 C13 0.4(3) . . . . ?
C17 N1 C7 O1 178.04(16) . . . . ?
C17 N1 C7 N2 -3.1(3) . . . . ?
C17 N1 C8 C9 58.9(2) . . . . ?
C17 N1 C8 B1 -174.19(15) . . . . ?
C17 C18 C19 C20 -179.08(16) . . . . ?
C17 C18 C23 C22 178.91(17) . . . . ?
C18 C19 C20 C21 -0.2(3) . . . . ?
C19 C18 C23 C22 -0.8(3) . . . . ?
C19 C20 C21 C22 -0.1(3) . . . . ?
C20 C21 C22 C23 -0.1(3) . . . . ?
C21 C22 C23 C18 0.5(3) . . . . ?
C23 C18 C19 C20 0.6(3) . . . . ?
B1 O1 C7 N1 -4.8(2) . . . . ?
B1 O1 C7 N2 176.23(16) . . . . ?
B1 O2 C1 C2 25.23(18) . . . . ?
B1 O2 C1 C3 -93.31(17) . . . . ?
B1 O2 C1 C4 147.48(16) . . . . ?
B1 O3 C2 C1 33.34(17) . . . . ?
B1 O3 C2 C5 154.84(15) . . . . ?
B1 O3 C2 C6 -85.30(17) . . . . ?
B1 C8 C9 C10 66.6(2) . . . . ?

loop_
_twin_individual_id
_twin_individual_mass_fraction_refined
_oxdiff_twin_reflns_isolated
_oxdiff_twin_reflns_overlapped
_twin_individual_twin_lattice_type
_twin_individual_twin_matrix_11
_twin_individual_twin_matrix_12
_twin_individual_twin_matrix_13
_twin_individual_twin_matrix_21
_twin_individual_twin_matrix_22
_twin_individual_twin_matrix_23
_twin_individual_twin_matrix_31
_twin_individual_twin_matrix_32
_twin_individual_twin_matrix_33
1 0.7537(13) 6688 11604 ref 1.0000 0.0000 0.0000 0.0000 1.0000 0.0000 0.0000 0.0000 1.0000
2 0.2463(13) 0 11604 nmt 0.9999 -0.0000 -0.0000 0.0002 -0.9998 0.0000 -0.7248 -0.0001 -1.0003
